data_4348451
loop_
_publ_author_name
'Rosenkoetter, Kyle E.'
'Ziller, Joseph W.'
'Heyduk, Alan F.'

_publ_section_title
;
 A Heterobimetallic W-Ni Complex Containing a Redox-Active W[SNS]2
 Metalloligand.
;
_journal_issue 13
_journal_name_full 'Inorganic chemistry'
_journal_page_first 6794
_journal_page_last 6798
_journal_paper_doi 10.1021/acs.inorgchem.6b01164
_journal_volume 55
_journal_year 2016
_chemical_formula_sum 'C54 H48 N2 Ni P2 S4 W'
_chemical_formula_weight 1157.68
_space_group_crystal_system monoclinic
_space_group_IT_number 14
_space_group_name_Hall '-P 2ybc'
_space_group_name_H-M_alt 'P 1 21/c 1'
_atom_sites_solution_hydrogens geom
_atom_sites_solution_primary direct
_atom_sites_solution_secondary difmap
_audit_creation_method SHELXL-2013
_cell_angle_alpha 90
_cell_angle_beta 106.7842(7)
_cell_angle_gamma 90
_cell_formula_units_Z 4
_cell_length_a 19.4209(12)
_cell_length_b 15.6957(9)
_cell_length_c 16.2513(10)
_cell_measurement_reflns_used 9932
_cell_measurement_temperature 88(2)
_cell_measurement_theta_max 28.99
_cell_measurement_theta_min 2.33
_cell_volume 4742.8(5)
_computing_cell_refinement 'Bruker SAINT 8.32b, 2013'
_computing_data_collection 'Bruker APEX2 2013.6-2, 2013'
_computing_data_reduction 'Bruker SAINT 8.32b, 2013'
_computing_molecular_graphics 'Bruker SHELXTL'
_computing_publication_material 'Bruker SHELXTL'
_computing_structure_refinement 'SHELXL-2013 (Sheldrick, 2013)'
_computing_structure_solution 'Bruker SHELXTL XT 2013/5'
_diffrn_ambient_temperature 88(2)
_diffrn_measured_fraction_theta_full 1.000
_diffrn_measured_fraction_theta_max 0.942
_diffrn_measurement_device_type 'Bruker SMART APEX II CCD'
_diffrn_measurement_method '\f and \w scans'
_diffrn_radiation_type MoK\a
_diffrn_radiation_wavelength 0.71073
_diffrn_reflns_av_R_equivalents 0.0297
_diffrn_reflns_av_unetI/netI 0.0239
_diffrn_reflns_Laue_measured_fraction_full 1.000
_diffrn_reflns_Laue_measured_fraction_max 0.942
_diffrn_reflns_limit_h_max 26
_diffrn_reflns_limit_h_min -26
_diffrn_reflns_limit_k_max 21
_diffrn_reflns_limit_k_min -21
_diffrn_reflns_limit_l_max 22
_diffrn_reflns_limit_l_min -22
_diffrn_reflns_number 57922
_diffrn_reflns_point_group_measured_fraction_full 1.000
_diffrn_reflns_point_group_measured_fraction_max 0.942
_diffrn_reflns_theta_full 25.242
_diffrn_reflns_theta_max 29.114
_diffrn_reflns_theta_min 1.843
_diffrn_source 'fine-focus sealed tube'
_exptl_absorpt_coefficient_mu 3.104
_exptl_absorpt_correction_T_max 0.6812
_exptl_absorpt_correction_T_min 0.5183
_exptl_absorpt_correction_type numerical
_exptl_absorpt_process_details 'Bruker SADABS'
_exptl_crystal_colour black
_exptl_crystal_density_diffrn 1.621
_exptl_crystal_density_meas ?
_exptl_crystal_density_method not_measured
_exptl_crystal_description prism
_exptl_crystal_F_000 2328
_exptl_crystal_size_max 0.281
_exptl_crystal_size_mid 0.266
_exptl_crystal_size_min 0.182
_refine_diff_density_max 0.763
_refine_diff_density_min -0.446
_refine_diff_density_rms 0.080
_refine_ls_extinction_method none
_refine_ls_goodness_of_fit_ref 1.041
_refine_ls_hydrogen_treatment constr
_refine_ls_matrix_type full
_refine_ls_number_parameters 581
_refine_ls_number_reflns 12020
_refine_ls_number_restraints 0
_refine_ls_restrained_S_all 1.041
_refine_ls_R_factor_all 0.0231
_refine_ls_R_factor_gt 0.0199
_refine_ls_shift/su_max 0.002
_refine_ls_shift/su_mean 0.000
_refine_ls_structure_factor_coef Fsqd
_refine_ls_weighting_details 'w=1/[\s^2^(Fo^2^)+(0.0200P)^2^+2.4021P] where P=(Fo^2^+2Fc^2^)/3'
_refine_ls_weighting_scheme calc
_refine_ls_wR_factor_gt 0.0444
_refine_ls_wR_factor_ref 0.0455
_reflns_Friedel_coverage 0.000
_reflns_number_gt 10955
_reflns_number_total 12020
_reflns_threshold_expression 'I > 2\s(I)'
_cod_data_source_file ic6b01164_si_001.cif
_cod_data_source_block afh391
_cod_depositor_comments
;
The following automatic conversions were performed:

data item '_exptl_crystal_density_meas' value 'not_measured' was
changed to '?' -- the value is perceived as not measured.

Automatic conversion script
Id: cif_fix_values 6909 2019-04-08 15:41:33Z antanas 
;
_cod_original_sg_symbol_H-M 'P 21/c'
_cod_database_code 4348451
_shelx_space_group_comment
; 
The symmetry employed for this shelxl refinement is uniquely defined 
by the following loop, which should always be used as a source of 
symmetry information in preference to the above space-group names. 
They are only intended as comments. 
;
_shelx_estimated_absorpt_t_min 0.476
_shelx_estimated_absorpt_t_max 0.602
_shelxl_version_number 2013-3

loop_
_space_group_symop_operation_xyz
'x, y, z'
'-x, y+1/2, -z+1/2'
'-x, -y, -z'
'x, -y-1/2, z-1/2'

loop_
_atom_site_label
_atom_site_type_symbol
_atom_site_fract_x
_atom_site_fract_y
_atom_site_fract_z
_atom_site_U_iso_or_equiv
_atom_site_adp_type
_atom_site_occupancy
_atom_site_site_symmetry_order
_atom_site_calc_flag
_atom_site_refinement_flags_posn
_atom_site_refinement_flags_adp
W1 W 0.21457(2) 0.44194(2) 0.81771(2) 0.00908(2) Uani 1 1 d . .
Ni1 Ni 0.24232(2) 0.56635(2) 0.92164(2) 0.01010(5) Uani 1 1 d . .
S1 S 0.33059(2) 0.49099(3) 0.90029(3) 0.01112(9) Uani 1 1 d . .
S2 S 0.10557(2) 0.45208(3) 0.70570(3) 0.01338(9) Uani 1 1 d . .
S3 S 0.13630(2) 0.50608(3) 0.89178(3) 0.01158(9) Uani 1 1 d . .
S4 S 0.26496(2) 0.32088(3) 0.76156(3) 0.01326(9) Uani 1 1 d . .
P1 P 0.20753(3) 0.70075(3) 0.89035(3) 0.01131(9) Uani 1 1 d . .
P2 P 0.28285(3) 0.60630(3) 1.05864(3) 0.01124(9) Uani 1 1 d . .
N1 N 0.24878(8) 0.49923(9) 0.71839(10) 0.0115(3) Uani 1 1 d . .
N2 N 0.21801(8) 0.35020(9) 0.90999(9) 0.0109(3) Uani 1 1 d . .
C1 C 0.31586(10) 0.54107(11) 0.73553(12) 0.0123(4) Uani 1 1 d . .
C2 C 0.36182(10) 0.53882(11) 0.81988(12) 0.0118(4) Uani 1 1 d . .
C3 C 0.42953(10) 0.57736(12) 0.84188(13) 0.0148(4) Uani 1 1 d . .
H3A H 0.4600 0.5728 0.8991 0.018 Uiso 1 1 calc R U
C4 C 0.45308(10) 0.62224(12) 0.78138(13) 0.0163(4) Uani 1 1 d . .
C5 C 0.40514(11) 0.63105(12) 0.69945(13) 0.0168(4) Uani 1 1 d . .
H5A H 0.4186 0.6648 0.6581 0.020 Uiso 1 1 calc R U
C6 C 0.33810(10) 0.59176(12) 0.67653(12) 0.0149(4) Uani 1 1 d . .
H6A H 0.3068 0.5993 0.6201 0.018 Uiso 1 1 calc R U
C7 C 0.52773(11) 0.66031(14) 0.80455(14) 0.0236(5) Uani 1 1 d . .
H7A H 0.5440 0.6723 0.8663 0.035 Uiso 1 1 calc R U
H7B H 0.5267 0.7133 0.7724 0.035 Uiso 1 1 calc R U
H7C H 0.5608 0.6199 0.7899 0.035 Uiso 1 1 calc R U
C8 C 0.21156(10) 0.47811(11) 0.63280(12) 0.0123(4) Uani 1 1 d . .
C9 C 0.13788(10) 0.45934(11) 0.61656(12) 0.0129(4) Uani 1 1 d . .
C10 C 0.09387(10) 0.44445(12) 0.53282(12) 0.0151(4) Uani 1 1 d . .
H10A H 0.0436 0.4365 0.5229 0.018 Uiso 1 1 calc R U
C11 C 0.12282(11) 0.44115(12) 0.46435(12) 0.0161(4) Uani 1 1 d . .
C12 C 0.19733(11) 0.45025(11) 0.48184(12) 0.0152(4) Uani 1 1 d . .
H12A H 0.2185 0.4442 0.4363 0.018 Uiso 1 1 calc R U
C13 C 0.24104(10) 0.46793(12) 0.56391(12) 0.0140(4) Uani 1 1 d . .
H13A H 0.2915 0.4732 0.5737 0.017 Uiso 1 1 calc R U
C14 C 0.07618(12) 0.42175(15) 0.37427(13) 0.0233(5) Uani 1 1 d . .
H14A H 0.0254 0.4235 0.3729 0.035 Uiso 1 1 calc R U
H14B H 0.0879 0.3649 0.3572 0.035 Uiso 1 1 calc R U
H14C H 0.0850 0.4643 0.3343 0.035 Uiso 1 1 calc R U
C15 C 0.17159(10) 0.35047(11) 0.96298(11) 0.0119(4) Uani 1 1 d . .
C16 C 0.13300(10) 0.42549(11) 0.96540(12) 0.0117(3) Uani 1 1 d . .
C17 C 0.08914(10) 0.43323(12) 1.02007(12) 0.0138(4) Uani 1 1 d . .
H17A H 0.0653 0.4856 1.0227 0.017 Uiso 1 1 calc R U
C18 C 0.08026(10) 0.36518(12) 1.07034(12) 0.0151(4) Uani 1 1 d . .
C19 C 0.11410(10) 0.28807(12) 1.06216(12) 0.0157(4) Uani 1 1 d . .
H19A H 0.1064 0.2399 1.0938 0.019 Uiso 1 1 calc R U
C20 C 0.15827(10) 0.27989(12) 1.00944(12) 0.0139(4) Uani 1 1 d . .
H20A H 0.1797 0.2264 1.0046 0.017 Uiso 1 1 calc R U
C21 C 0.03426(11) 0.37243(14) 1.13083(13) 0.0207(4) Uani 1 1 d . .
H21A H 0.0311 0.4323 1.1464 0.031 Uiso 1 1 calc R U
H21B H 0.0559 0.3391 1.1828 0.031 Uiso 1 1 calc R U
H21C H -0.0140 0.3506 1.1025 0.031 Uiso 1 1 calc R U
C22 C 0.27282(10) 0.28675(11) 0.92675(12) 0.0124(4) Uani 1 1 d . .
C23 C 0.29844(10) 0.26402(11) 0.85739(12) 0.0122(4) Uani 1 1 d . .
C24 C 0.35340(10) 0.20381(11) 0.86814(13) 0.0151(4) Uani 1 1 d . .
H24A H 0.3689 0.1875 0.8201 0.018 Uiso 1 1 calc R U
C25 C 0.38567(10) 0.16748(12) 0.94801(13) 0.0172(4) Uani 1 1 d . .
C26 C 0.36212(10) 0.19302(12) 1.01769(13) 0.0177(4) Uani 1 1 d . .
H26A H 0.3843 0.1698 1.0730 0.021 Uiso 1 1 calc R U
C27 C 0.30681(10) 0.25179(12) 1.00761(12) 0.0151(4) Uani 1 1 d . .
H27A H 0.2919 0.2684 1.0560 0.018 Uiso 1 1 calc R U
C28 C 0.44850(11) 0.10700(13) 0.95958(15) 0.0246(5) Uani 1 1 d . .
H28A H 0.4471 0.0817 0.9040 0.037 Uiso 1 1 calc R U
H28B H 0.4454 0.0618 1.0000 0.037 Uiso 1 1 calc R U
H28C H 0.4937 0.1384 0.9822 0.037 Uiso 1 1 calc R U
C29 C 0.18318(10) 0.73350(12) 0.98766(12) 0.0142(4) Uani 1 1 d . .
H29A H 0.1709 0.7949 0.9847 0.017 Uiso 1 1 calc R U
H29B H 0.1410 0.7007 0.9926 0.017 Uiso 1 1 calc R U
C30 C 0.24890(10) 0.71566(11) 1.06546(12) 0.0144(4) Uani 1 1 d . .
H30A H 0.2352 0.7219 1.1193 0.017 Uiso 1 1 calc R U
H30B H 0.2873 0.7575 1.0666 0.017 Uiso 1 1 calc R U
C31 C 0.13359(10) 0.73165(12) 0.79735(12) 0.0143(4) Uani 1 1 d . .
C32 C 0.08636(11) 0.79854(13) 0.79817(14) 0.0221(4) Uani 1 1 d . .
H32A H 0.0887 0.8267 0.8506 0.026 Uiso 1 1 calc R U
C33 C 0.03590(12) 0.82406(15) 0.72250(15) 0.0286(5) Uani 1 1 d . .
H33A H 0.0036 0.8692 0.7236 0.034 Uiso 1 1 calc R U
C34 C 0.03257(11) 0.78379(14) 0.64550(14) 0.0255(5) Uani 1 1 d . .
H34A H -0.0014 0.8019 0.5938 0.031 Uiso 1 1 calc R U
C35 C 0.07902(11) 0.71711(14) 0.64437(13) 0.0223(4) Uani 1 1 d . .
H35A H 0.0767 0.6893 0.5917 0.027 Uiso 1 1 calc R U
C36 C 0.12899(11) 0.69066(12) 0.71996(12) 0.0171(4) Uani 1 1 d . .
H36A H 0.1602 0.6443 0.7188 0.021 Uiso 1 1 calc R U
C37 C 0.27571(10) 0.77944(11) 0.88521(11) 0.0125(4) Uani 1 1 d . .
C38 C 0.28053(11) 0.85998(12) 0.92296(12) 0.0160(4) Uani 1 1 d . .
H38A H 0.2467 0.8764 0.9521 0.019 Uiso 1 1 calc R U
C39 C 0.33435(11) 0.91625(13) 0.91818(13) 0.0193(4) Uani 1 1 d . .
H39A H 0.3376 0.9707 0.9446 0.023 Uiso 1 1 calc R U
C40 C 0.38333(11) 0.89304(13) 0.87493(13) 0.0193(4) Uani 1 1 d . .
H40A H 0.4203 0.9315 0.8719 0.023 Uiso 1 1 calc R U
C41 C 0.37850(11) 0.81370(13) 0.83598(13) 0.0206(4) Uani 1 1 d . .
H41A H 0.4117 0.7982 0.8056 0.025 Uiso 1 1 calc R U
C42 C 0.32511(10) 0.75712(12) 0.84141(12) 0.0162(4) Uani 1 1 d . .
H42A H 0.3222 0.7027 0.8151 0.019 Uiso 1 1 calc R U
C43 C 0.25509(10) 0.54118(11) 1.13558(11) 0.0122(4) Uani 1 1 d . .
C44 C 0.21516(10) 0.56990(12) 1.18881(12) 0.0157(4) Uani 1 1 d . .
H44A H 0.2018 0.6282 1.1879 0.019 Uiso 1 1 calc R U
C45 C 0.19494(11) 0.51306(13) 1.24337(13) 0.0188(4) Uani 1 1 d . .
H45A H 0.1678 0.5328 1.2797 0.023 Uiso 1 1 calc R U
C46 C 0.21411(11) 0.42795(12) 1.24503(12) 0.0177(4) Uani 1 1 d . .
H46A H 0.2006 0.3896 1.2829 0.021 Uiso 1 1 calc R U
C47 C 0.25308(10) 0.39875(12) 1.19129(12) 0.0160(4) Uani 1 1 d . .
H47A H 0.2660 0.3403 1.1921 0.019 Uiso 1 1 calc R U
C48 C 0.27307(10) 0.45474(12) 1.13648(12) 0.0141(4) Uani 1 1 d . .
H48A H 0.2992 0.4344 1.0992 0.017 Uiso 1 1 calc R U
C49 C 0.38016(10) 0.61624(12) 1.10300(12) 0.0136(4) Uani 1 1 d . .
C50 C 0.41915(11) 0.58082(12) 1.18105(13) 0.0169(4) Uani 1 1 d . .
H50A H 0.3949 0.5497 1.2144 0.020 Uiso 1 1 calc R U
C51 C 0.49377(11) 0.59073(13) 1.21078(13) 0.0199(4) Uani 1 1 d . .
H51A H 0.5199 0.5668 1.2644 0.024 Uiso 1 1 calc R U
C52 C 0.52963(11) 0.63526(12) 1.16240(14) 0.0200(4) Uani 1 1 d . .
H52A H 0.5803 0.6426 1.1831 0.024 Uiso 1 1 calc R U
C53 C 0.49165(11) 0.66927(13) 1.08366(14) 0.0222(4) Uani 1 1 d . .
H53A H 0.5164 0.6991 1.0499 0.027 Uiso 1 1 calc R U
C54 C 0.41746(11) 0.65984(13) 1.05398(13) 0.0191(4) Uani 1 1 d . .
H54A H 0.3918 0.6832 0.9999 0.023 Uiso 1 1 calc R U

loop_
_atom_site_aniso_label
_atom_site_aniso_U_11
_atom_site_aniso_U_22
_atom_site_aniso_U_33
_atom_site_aniso_U_23
_atom_site_aniso_U_13
_atom_site_aniso_U_12
W1 0.00907(4) 0.00785(4) 0.01047(4) -0.00032(3) 0.00305(3) 0.00021(3)
Ni1 0.01163(11) 0.00792(11) 0.01125(11) -0.00054(8) 0.00411(9) 0.00014(8)
S1 0.0103(2) 0.0107(2) 0.0123(2) -0.00106(16) 0.00323(16) -0.00030(16)
S2 0.0101(2) 0.0171(2) 0.0130(2) 0.00132(17) 0.00341(17) 0.00061(17)
S3 0.0112(2) 0.0102(2) 0.0141(2) 0.00057(16) 0.00490(17) 0.00122(16)
S4 0.0153(2) 0.0112(2) 0.0134(2) -0.00201(16) 0.00422(17) 0.00180(17)
P1 0.0130(2) 0.0088(2) 0.0126(2) 0.00075(17) 0.00451(18) 0.00089(17)
P2 0.0136(2) 0.0089(2) 0.0116(2) -0.00002(17) 0.00412(18) -0.00038(17)
N1 0.0111(7) 0.0107(7) 0.0133(8) 0.0003(6) 0.0042(6) 0.0004(6)
N2 0.0106(7) 0.0097(7) 0.0121(7) -0.0007(6) 0.0029(6) -0.0006(6)
C1 0.0121(9) 0.0095(8) 0.0165(9) -0.0014(7) 0.0060(7) 0.0006(7)
C2 0.0122(9) 0.0090(8) 0.0161(9) -0.0007(7) 0.0069(7) 0.0007(7)
C3 0.0135(9) 0.0126(9) 0.0178(9) -0.0021(7) 0.0036(7) 0.0005(7)
C4 0.0145(9) 0.0121(9) 0.0243(10) -0.0025(8) 0.0085(8) -0.0021(7)
C5 0.0190(10) 0.0139(9) 0.0203(10) 0.0010(7) 0.0100(8) -0.0017(8)
C6 0.0170(10) 0.0133(9) 0.0143(9) 0.0009(7) 0.0044(7) -0.0003(7)
C7 0.0177(10) 0.0245(11) 0.0295(12) 0.0015(9) 0.0081(9) -0.0062(8)
C8 0.0141(9) 0.0083(8) 0.0145(9) 0.0010(7) 0.0043(7) 0.0004(7)
C9 0.0142(9) 0.0113(8) 0.0146(9) 0.0017(7) 0.0061(7) 0.0013(7)
C10 0.0113(9) 0.0155(9) 0.0170(9) 0.0019(7) 0.0016(7) 0.0001(7)
C11 0.0184(10) 0.0146(9) 0.0143(9) 0.0012(7) 0.0029(8) -0.0012(7)
C12 0.0208(10) 0.0129(9) 0.0128(9) 0.0009(7) 0.0062(8) -0.0016(7)
C13 0.0142(9) 0.0124(9) 0.0169(9) 0.0013(7) 0.0066(7) -0.0005(7)
C14 0.0224(11) 0.0324(12) 0.0137(10) -0.0005(8) 0.0031(8) -0.0059(9)
C15 0.0104(8) 0.0138(9) 0.0105(8) -0.0014(7) 0.0015(7) -0.0012(7)
C16 0.0108(8) 0.0113(8) 0.0116(9) -0.0003(7) 0.0011(7) -0.0023(7)
C17 0.0111(9) 0.0151(9) 0.0145(9) -0.0021(7) 0.0027(7) -0.0006(7)
C18 0.0112(9) 0.0204(10) 0.0132(9) -0.0007(7) 0.0029(7) -0.0034(7)
C19 0.0133(9) 0.0170(9) 0.0157(9) 0.0018(7) 0.0026(7) -0.0046(7)
C20 0.0128(9) 0.0111(9) 0.0163(9) 0.0002(7) 0.0018(7) -0.0011(7)
C21 0.0175(10) 0.0283(11) 0.0186(10) 0.0027(8) 0.0090(8) -0.0014(8)
C22 0.0121(9) 0.0081(8) 0.0165(9) -0.0015(7) 0.0031(7) -0.0022(7)
C23 0.0105(8) 0.0088(8) 0.0157(9) -0.0006(7) 0.0012(7) -0.0016(7)
C24 0.0125(9) 0.0106(9) 0.0225(10) -0.0053(7) 0.0054(8) -0.0029(7)
C25 0.0122(9) 0.0090(8) 0.0273(11) -0.0011(8) 0.0010(8) -0.0015(7)
C26 0.0146(9) 0.0124(9) 0.0219(10) 0.0039(7) -0.0014(8) -0.0017(7)
C27 0.0150(9) 0.0122(9) 0.0178(9) -0.0006(7) 0.0044(7) -0.0031(7)
C28 0.0156(10) 0.0169(10) 0.0372(13) 0.0002(9) 0.0012(9) 0.0040(8)
C29 0.0181(10) 0.0116(9) 0.0155(9) 0.0009(7) 0.0088(8) 0.0018(7)
C30 0.0206(10) 0.0100(8) 0.0136(9) -0.0011(7) 0.0064(7) 0.0001(7)
C31 0.0130(9) 0.0134(9) 0.0167(9) 0.0049(7) 0.0047(7) 0.0000(7)
C32 0.0211(11) 0.0224(10) 0.0234(11) 0.0012(8) 0.0075(9) 0.0055(8)
C33 0.0207(11) 0.0293(12) 0.0354(13) 0.0076(10) 0.0073(10) 0.0127(9)
C34 0.0154(10) 0.0322(12) 0.0244(11) 0.0097(9) -0.0012(8) 0.0003(9)
C35 0.0214(11) 0.0251(11) 0.0186(10) 0.0022(8) 0.0031(8) -0.0043(9)
C36 0.0176(10) 0.0147(9) 0.0184(10) 0.0004(7) 0.0041(8) -0.0019(7)
C37 0.0138(9) 0.0100(8) 0.0129(9) 0.0018(7) 0.0024(7) 0.0014(7)
C38 0.0196(10) 0.0137(9) 0.0159(9) -0.0009(7) 0.0071(8) 0.0009(7)
C39 0.0246(11) 0.0139(9) 0.0191(10) -0.0041(8) 0.0056(8) -0.0046(8)
C40 0.0181(10) 0.0185(10) 0.0207(10) 0.0022(8) 0.0048(8) -0.0055(8)
C41 0.0211(10) 0.0197(10) 0.0250(11) 0.0027(8) 0.0128(9) 0.0015(8)
C42 0.0193(10) 0.0104(9) 0.0203(10) -0.0001(7) 0.0076(8) 0.0008(7)
C43 0.0116(9) 0.0129(9) 0.0105(8) -0.0001(7) 0.0007(7) -0.0022(7)
C44 0.0167(10) 0.0132(9) 0.0174(10) -0.0012(7) 0.0054(8) -0.0006(7)
C45 0.0209(10) 0.0215(10) 0.0168(10) -0.0023(8) 0.0097(8) -0.0037(8)
C46 0.0199(10) 0.0181(10) 0.0142(9) 0.0031(7) 0.0033(8) -0.0054(8)
C47 0.0179(10) 0.0121(9) 0.0153(9) 0.0025(7) 0.0003(7) -0.0010(7)
C48 0.0144(9) 0.0140(9) 0.0133(9) -0.0004(7) 0.0029(7) -0.0004(7)
C49 0.0134(9) 0.0116(9) 0.0162(9) -0.0035(7) 0.0047(7) -0.0020(7)
C50 0.0168(10) 0.0161(9) 0.0183(10) -0.0020(7) 0.0058(8) -0.0005(8)
C51 0.0178(10) 0.0190(10) 0.0209(10) -0.0019(8) 0.0023(8) 0.0025(8)
C52 0.0138(10) 0.0148(9) 0.0312(11) -0.0063(8) 0.0063(8) -0.0009(8)
C53 0.0218(11) 0.0192(10) 0.0284(11) -0.0022(8) 0.0116(9) -0.0057(8)
C54 0.0193(10) 0.0184(10) 0.0193(10) 0.0010(8) 0.0052(8) -0.0029(8)

loop_
_atom_type_symbol
_atom_type_description
_atom_type_scat_dispersion_real
_atom_type_scat_dispersion_imag
_atom_type_scat_source
C C 0.0033 0.0016 'International Tables Vol C Tables 4.2.6.8 and 6.1.1.4'
H H 0.0000 0.0000 'International Tables Vol C Tables 4.2.6.8 and 6.1.1.4'
N N 0.0061 0.0033 'International Tables Vol C Tables 4.2.6.8 and 6.1.1.4'
P P 0.1023 0.0942 'International Tables Vol C Tables 4.2.6.8 and 6.1.1.4'
S S 0.1246 0.1234 'International Tables Vol C Tables 4.2.6.8 and 6.1.1.4'
Ni Ni 0.3393 1.1124 'International Tables Vol C Tables 4.2.6.8 and 6.1.1.4'
W W -0.8490 6.8722 'International Tables Vol C Tables 4.2.6.8 and 6.1.1.4'

loop_
_geom_angle_atom_site_label_1
_geom_angle_atom_site_label_2
_geom_angle_atom_site_label_3
_geom_angle
N2 W1 N1 153.98(6)
N2 W1 S2 116.08(4)
N1 W1 S2 78.04(4)
N2 W1 S1 89.38(4)
N1 W1 S1 80.73(4)
S2 W1 S1 153.983(16)
N2 W1 S3 79.74(4)
N1 W1 S3 125.79(4)
S2 W1 S3 78.652(16)
S1 W1 S3 102.280(16)
N2 W1 S4 78.21(4)
N1 W1 S4 78.27(4)
S2 W1 S4 97.554(16)
S1 W1 S4 92.638(16)
S3 W1 S4 153.143(16)
N2 W1 Ni1 95.57(4)
N1 W1 Ni1 97.34(4)
S2 W1 Ni1 115.572(13)
S1 W1 Ni1 52.701(12)
S3 W1 Ni1 52.424(12)
S4 W1 Ni1 145.110(13)
S3 Ni1 S1 117.413(19)
S3 Ni1 P2 112.43(2)
S1 Ni1 P2 104.092(19)
S3 Ni1 P1 98.897(19)
S1 Ni1 P1 132.40(2)
P2 Ni1 P1 87.586(19)
S3 Ni1 W1 60.941(13)
S1 Ni1 W1 60.291(13)
P2 Ni1 W1 145.960(16)
P1 Ni1 W1 125.790(16)
C2 S1 Ni1 109.90(6)
C2 S1 W1 101.04(6)
Ni1 S1 W1 67.008(14)
C9 S2 W1 100.80(7)
C16 S3 Ni1 112.17(6)
C16 S3 W1 101.04(6)
Ni1 S3 W1 66.635(14)
C23 S4 W1 98.68(6)
C31 P1 C37 100.93(8)
C31 P1 C29 107.45(9)
C37 P1 C29 102.62(9)
C31 P1 Ni1 123.71(6)
C37 P1 Ni1 118.26(6)
C29 P1 Ni1 101.75(6)
C43 P2 C49 104.83(9)
C43 P2 C30 107.40(9)
C49 P2 C30 104.06(9)
C43 P2 Ni1 116.17(6)
C49 P2 Ni1 116.49(6)
C30 P2 Ni1 106.95(6)
C8 N1 C1 118.99(15)
C8 N1 W1 117.94(11)
C1 N1 W1 121.47(12)
C15 N2 C22 117.23(15)
C15 N2 W1 123.15(12)
C22 N2 W1 119.44(12)
C2 C1 C6 116.49(17)
C2 C1 N1 118.10(16)
C6 C1 N1 125.15(17)
C3 C2 C1 121.68(17)
C3 C2 S1 119.70(15)
C1 C2 S1 118.52(14)
C4 C3 C2 121.07(18)
C3 C4 C5 117.42(18)
C3 C4 C7 120.80(18)
C5 C4 C7 121.78(18)
C6 C5 C4 121.83(18)
C5 C6 C1 121.08(18)
C13 C8 C9 116.88(17)
C13 C8 N1 127.00(17)
C9 C8 N1 115.95(16)
C10 C9 C8 121.20(17)
C10 C9 S2 122.12(15)
C8 C9 S2 116.64(14)
C11 C10 C9 120.73(18)
C10 C11 C12 117.96(18)
C10 C11 C14 121.08(18)
C12 C11 C14 120.80(18)
C13 C12 C11 121.72(18)
C12 C13 C8 120.78(18)
C16 C15 C20 117.64(17)
C16 C15 N2 117.32(16)
C20 C15 N2 124.94(16)
C15 C16 C17 121.18(17)
C15 C16 S3 117.46(14)
C17 C16 S3 121.19(14)
C18 C17 C16 120.57(17)
C17 C18 C19 117.92(17)
C17 C18 C21 121.53(18)
C19 C18 C21 120.54(18)
C20 C19 C18 122.06(18)
C19 C20 C15 120.19(17)
C27 C22 C23 118.26(17)
C27 C22 N2 125.21(17)
C23 C22 N2 116.27(16)
C24 C23 C22 120.43(17)
C24 C23 S4 122.01(15)
C22 C23 S4 117.29(14)
C25 C24 C23 121.05(18)
C24 C25 C26 118.32(17)
C24 C25 C28 120.18(19)
C26 C25 C28 121.34(18)
C27 C26 C25 121.19(18)
C26 C27 C22 120.64(18)
C30 C29 P1 107.17(12)
C29 C30 P2 110.12(12)
C36 C31 C32 119.02(18)
C36 C31 P1 117.08(14)
C32 C31 P1 123.63(15)
C33 C32 C31 120.3(2)
C34 C33 C32 120.2(2)
C35 C34 C33 119.7(2)
C34 C35 C36 120.3(2)
C35 C36 C31 120.40(19)
C42 C37 C38 118.88(17)
C42 C37 P1 117.86(14)
C38 C37 P1 123.26(15)
C39 C38 C37 120.50(18)
C40 C39 C38 120.00(18)
C39 C40 C41 120.11(19)
C42 C41 C40 119.92(19)
C41 C42 C37 120.58(18)
C44 C43 C48 119.28(17)
C44 C43 P2 125.14(14)
C48 C43 P2 115.50(14)
C45 C44 C43 119.88(18)
C46 C45 C44 120.46(19)
C45 C46 C47 119.90(18)
C48 C47 C46 120.03(18)
C47 C48 C43 120.43(18)
C50 C49 C54 118.62(18)
C50 C49 P2 123.71(15)
C54 C49 P2 117.64(15)
C49 C50 C51 120.51(19)
C52 C51 C50 120.16(19)
C51 C52 C53 119.93(19)
C52 C53 C54 120.11(19)
C53 C54 C49 120.65(19)

loop_
_geom_bond_atom_site_label_1
_geom_bond_atom_site_label_2
_geom_bond_distance
W1 N2 2.0662(15)
W1 N1 2.1152(15)
W1 S2 2.3652(5)
W1 S1 2.3925(5)
W1 S3 2.4145(5)
W1 S4 2.4325(5)
W1 Ni1 2.5358(3)
Ni1 S3 2.1892(5)
Ni1 S1 2.1912(5)
Ni1 P2 2.2266(5)
Ni1 P1 2.2285(5)
S1 C2 1.7598(19)
S2 C9 1.7407(19)
S3 C16 1.7550(18)
S4 C23 1.7493(19)
P1 C31 1.8245(19)
P1 C37 1.8302(19)
P1 C29 1.8496(18)
P2 C43 1.8133(19)
P2 C49 1.8245(19)
P2 C30 1.8535(19)
N1 C8 1.409(2)
N1 C1 1.413(2)
N2 C15 1.415(2)
N2 C22 1.425(2)
C1 C2 1.404(3)
C1 C6 1.407(3)
C2 C3 1.397(3)
C3 C4 1.390(3)
C4 C5 1.394(3)
C4 C7 1.512(3)
C5 C6 1.391(3)
C8 C13 1.406(3)
C8 C9 1.409(3)
C9 C10 1.402(3)
C10 C11 1.385(3)
C11 C12 1.399(3)
C11 C14 1.513(3)
C12 C13 1.387(3)
C15 C16 1.402(3)
C15 C20 1.406(3)
C16 C17 1.403(3)
C17 C18 1.385(3)
C18 C19 1.402(3)
C18 C21 1.511(3)
C19 C20 1.383(3)
C22 C27 1.401(3)
C22 C23 1.403(3)
C23 C24 1.398(3)
C24 C25 1.390(3)
C25 C26 1.397(3)
C25 C28 1.514(3)
C26 C27 1.389(3)
C29 C30 1.541(3)
C31 C36 1.392(3)
C31 C32 1.397(3)
C32 C33 1.392(3)
C33 C34 1.387(3)
C34 C35 1.385(3)
C35 C36 1.391(3)
C37 C42 1.394(3)
C37 C38 1.397(3)
C38 C39 1.388(3)
C39 C40 1.385(3)
C40 C41 1.388(3)
C41 C42 1.387(3)
C43 C44 1.393(3)
C43 C48 1.400(3)
C44 C45 1.392(3)
C45 C46 1.385(3)
C46 C47 1.388(3)
C47 C48 1.384(3)
C49 C50 1.392(3)
C49 C54 1.400(3)
C50 C51 1.398(3)
C51 C52 1.381(3)
C52 C53 1.386(3)
C53 C54 1.389(3)

loop_
_geom_torsion_atom_site_label_1
_geom_torsion_atom_site_label_2
_geom_torsion_atom_site_label_3
_geom_torsion_atom_site_label_4
_geom_torsion
C8 N1 C1 C2 -161.06(16)
W1 N1 C1 C2 4.2(2)
C8 N1 C1 C6 25.1(3)
W1 N1 C1 C6 -169.66(14)
C6 C1 C2 C3 -6.7(3)
N1 C1 C2 C3 178.92(16)
C6 C1 C2 S1 169.87(14)
N1 C1 C2 S1 -4.5(2)
Ni1 S1 C2 C3 109.95(14)
W1 S1 C2 C3 179.30(14)
Ni1 S1 C2 C1 -66.65(15)
W1 S1 C2 C1 2.70(15)
C1 C2 C3 C4 2.3(3)
S1 C2 C3 C4 -174.18(14)
C2 C3 C4 C5 3.3(3)
C2 C3 C4 C7 -177.14(18)
C3 C4 C5 C6 -4.4(3)
C7 C4 C5 C6 176.05(18)
C4 C5 C6 C1 -0.1(3)
C2 C1 C6 C5 5.6(3)
N1 C1 C6 C5 179.53(17)
C1 N1 C8 C13 22.3(3)
W1 N1 C8 C13 -143.51(16)
C1 N1 C8 C9 -162.60(16)
W1 N1 C8 C9 31.6(2)
C13 C8 C9 C10 -9.8(3)
N1 C8 C9 C10 174.60(16)
C13 C8 C9 S2 168.05(14)
N1 C8 C9 S2 -7.6(2)
W1 S2 C9 C10 162.99(14)
W1 S2 C9 C8 -14.83(15)
C8 C9 C10 C11 5.1(3)
S2 C9 C10 C11 -172.59(15)
C9 C10 C11 C12 2.1(3)
C9 C10 C11 C14 177.63(18)
C10 C11 C12 C13 -4.4(3)
C14 C11 C12 C13 -179.94(18)
C11 C12 C13 C8 -0.5(3)
C9 C8 C13 C12 7.5(3)
N1 C8 C13 C12 -177.44(17)
C22 N2 C15 C16 161.00(16)
W1 N2 C15 C16 -14.1(2)
C22 N2 C15 C20 -22.7(3)
W1 N2 C15 C20 162.14(14)
C20 C15 C16 C17 7.4(3)
N2 C15 C16 C17 -176.09(16)
C20 C15 C16 S3 -167.91(13)
N2 C15 C16 S3 8.6(2)
Ni1 S3 C16 C15 -70.00(15)
W1 S3 C16 C15 -0.90(15)
Ni1 S3 C16 C17 114.71(14)
W1 S3 C16 C17 -176.19(14)
C15 C16 C17 C18 -3.0(3)
S3 C16 C17 C18 172.11(14)
C16 C17 C18 C19 -2.4(3)
C16 C17 C18 C21 178.97(17)
C17 C18 C19 C20 3.4(3)
C21 C18 C19 C20 -178.01(17)
C18 C19 C20 C15 1.1(3)
C16 C15 C20 C19 -6.4(3)
N2 C15 C20 C19 177.34(17)
C15 N2 C22 C27 -31.0(3)
W1 N2 C22 C27 144.33(15)
C15 N2 C22 C23 155.06(16)
W1 N2 C22 C23 -29.6(2)
C27 C22 C23 C24 4.1(3)
N2 C22 C23 C24 178.47(16)
C27 C22 C23 S4 -170.12(14)
N2 C22 C23 S4 4.3(2)
W1 S4 C23 C24 -157.86(14)
W1 S4 C23 C22 16.22(15)
C22 C23 C24 C25 -2.4(3)
S4 C23 C24 C25 171.53(14)
C23 C24 C25 C26 -0.4(3)
C23 C24 C25 C28 -175.79(17)
C24 C25 C26 C27 1.4(3)
C28 C25 C26 C27 176.74(18)
C25 C26 C27 C22 0.4(3)
C23 C22 C27 C26 -3.1(3)
N2 C22 C27 C26 -176.94(17)
C31 P1 C29 C30 -174.30(12)
C37 P1 C29 C30 -68.40(13)
Ni1 P1 C29 C30 54.43(12)
P1 C29 C30 P2 -48.59(15)
C43 P2 C30 C29 -104.52(13)
C49 P2 C30 C29 144.68(13)
Ni1 P2 C30 C29 20.84(14)
C37 P1 C31 C36 92.81(16)
C29 P1 C31 C36 -160.10(14)
Ni1 P1 C31 C36 -42.30(17)
C37 P1 C31 C32 -81.13(18)
C29 P1 C31 C32 25.96(19)
Ni1 P1 C31 C32 143.75(15)
C36 C31 C32 C33 -0.5(3)
P1 C31 C32 C33 173.34(17)
C31 C32 C33 C34 -0.6(3)
C32 C33 C34 C35 1.0(3)
C33 C34 C35 C36 -0.2(3)
C34 C35 C36 C31 -0.9(3)
C32 C31 C36 C35 1.2(3)
P1 C31 C36 C35 -172.99(15)
C31 P1 C37 C42 -93.19(16)
C29 P1 C37 C42 155.94(15)
Ni1 P1 C37 C42 45.01(16)
C31 P1 C37 C38 86.93(17)
C29 P1 C37 C38 -23.94(18)
Ni1 P1 C37 C38 -134.87(14)
C42 C37 C38 C39 -1.1(3)
P1 C37 C38 C39 178.78(15)
C37 C38 C39 C40 0.7(3)
C38 C39 C40 C41 0.3(3)
C39 C40 C41 C42 -0.9(3)
C40 C41 C42 C37 0.5(3)
C38 C37 C42 C41 0.5(3)
P1 C37 C42 C41 -179.38(15)
C49 P2 C43 C44 110.62(17)
C30 P2 C43 C44 0.35(19)
Ni1 P2 C43 C44 -119.27(15)
C49 P2 C43 C48 -72.78(16)
C30 P2 C43 C48 176.95(14)
Ni1 P2 C43 C48 57.33(16)
C48 C43 C44 C45 1.3(3)
P2 C43 C44 C45 177.82(15)
C43 C44 C45 C46 -0.1(3)
C44 C45 C46 C47 -0.7(3)
C45 C46 C47 C48 0.3(3)
C46 C47 C48 C43 0.9(3)
C44 C43 C48 C47 -1.7(3)
P2 C43 C48 C47 -178.52(14)
C43 P2 C49 C50 -1.60(18)
C30 P2 C49 C50 111.06(17)
Ni1 P2 C49 C50 -131.52(15)
C43 P2 C49 C54 176.35(15)
C30 P2 C49 C54 -70.99(16)
Ni1 P2 C49 C54 46.42(16)
C54 C49 C50 C51 1.8(3)
P2 C49 C50 C51 179.68(15)
C49 C50 C51 C52 -0.6(3)
C50 C51 C52 C53 -0.8(3)
C51 C52 C53 C54 1.0(3)
C52 C53 C54 C49 0.1(3)
C50 C49 C54 C53 -1.5(3)
P2 C49 C54 C53 -179.58(16)
